data_4325352
loop_
_publ_author_name
'Julien Estager'
'Peter Nockemann'
'Kenneth R. Seddon'
'Ma\/lgorzata Swad\'zba-Kwa\'sny'
'Sophie Tyrrell'

_publ_section_title
;
 Validation of Speciation Techniques: A Study of Chlorozincate(II) Ionic
 Liquids
;
_journal_name_full 'Inorganic Chemistry'
_journal_page_first 5258
_journal_page_last 5271
_journal_paper_doi 10.1021/ic200586u
_journal_volume 50
_journal_year 2011
_chemical_formula_moiety 'Cl3 Zn, C6 H11 N2'
_chemical_formula_sum 'C6 H11 Cl3 N2 Zn'
_chemical_formula_weight 282.89
_chemical_name_systematic
;
 ? 
;
_space_group_crystal_system monoclinic
_space_group_IT_number 14
_space_group_name_Hall '-P 2yn'
_space_group_name_H-M_alt 'P 1 21/n 1'
_symmetry_space_group_name_Hall '-P 2yn'
_symmetry_space_group_name_H-M 'P 1 21/n 1'
_atom_sites_solution_hydrogens geom
_atom_sites_solution_primary direct
_atom_sites_solution_secondary difmap
_audit_creation_date 2011-03-04
_audit_creation_method
;
  Olex2 1.1
  (compiled 2011.02.15 svn.r1672, GUI svn.r3494)
;
_cell_angle_alpha 90.00
_cell_angle_beta 109.393(2)
_cell_angle_gamma 90.00
_cell_formula_units_Z 4
_cell_length_a 7.71750(10)
_cell_length_b 17.1624(5)
_cell_length_c 8.8476(2)
_cell_measurement_reflns_used 13107
_cell_measurement_temperature 120.0
_cell_measurement_theta_max 27.48
_cell_measurement_theta_min 2.91
_cell_volume 1105.38(5)
_computing_molecular_graphics
;
O. V. Dolomanov, L. J. Bourhis, R. J. Gildea, J. A. K. Howard and H. Puschmann,
OLEX2: a complete structure solution, refinement and analysis program.
J. Appl. Cryst. (2009). 42, 339-341.
;
_computing_publication_material
;
O. V. Dolomanov, L. J. Bourhis, R. J. Gildea, J. A. K. Howard and H. Puschmann,
OLEX2: a complete structure solution, refinement and analysis program.
J. Appl. Cryst. (2009). 42, 339-341.
;
_computing_structure_refinement 'SHELXL-97 (Sheldrick, 1997)'
_computing_structure_solution 'SHELXS-97 (Sheldrick, 1990)'
_diffrn_ambient_temperature 120.0
_diffrn_measured_fraction_theta_full 0.998
_diffrn_measured_fraction_theta_max 0.998
_diffrn_radiation_monochromator graphite
_diffrn_radiation_type 'MO K\a'
_diffrn_radiation_wavelength 0.71073
_diffrn_reflns_av_R_equivalents 0.0355
_diffrn_reflns_av_unetI/netI 0.0209
_diffrn_reflns_limit_h_max 9
_diffrn_reflns_limit_h_min -10
_diffrn_reflns_limit_k_max 22
_diffrn_reflns_limit_k_min -22
_diffrn_reflns_limit_l_max 11
_diffrn_reflns_limit_l_min -11
_diffrn_reflns_number 13928
_diffrn_reflns_theta_full 27.48
_diffrn_reflns_theta_max 27.48
_diffrn_reflns_theta_min 3.04
_diffrn_source 'fine-focus sealed tube'
_exptl_absorpt_coefficient_mu 2.898
_exptl_absorpt_correction_T_max 0.594
_exptl_absorpt_correction_T_min 0.326
_exptl_absorpt_correction_type multi-scan
_exptl_absorpt_process_details SADABS
_exptl_crystal_colour colorless
_exptl_crystal_density_diffrn 1.700
_exptl_crystal_description block
_exptl_crystal_F_000 568
_exptl_crystal_size_max 0.40
_exptl_crystal_size_mid 0.38
_exptl_crystal_size_min 0.18
_refine_diff_density_max 0.694
_refine_diff_density_min -0.924
_refine_diff_density_rms 0.231
_refine_ls_extinction_method none
_refine_ls_goodness_of_fit_ref 1.389
_refine_ls_hydrogen_treatment constr
_refine_ls_matrix_type full
_refine_ls_number_parameters 111
_refine_ls_number_reflns 2531
_refine_ls_number_restraints 0
_refine_ls_restrained_S_all 1.389
_refine_ls_R_factor_all 0.0284
_refine_ls_R_factor_gt 0.0220
_refine_ls_shift/su_max 0.000
_refine_ls_shift/su_mean 0.000
_refine_ls_structure_factor_coef Fsqd
_refine_ls_weighting_details 'calc w=1/[\s^2^(Fo^2^)+(0.0479P)^2^+0.1748P] where P=(Fo^2^+2Fc^2^)/3'
_refine_ls_weighting_scheme calc
_refine_ls_wR_factor_gt 0.0680
_refine_ls_wR_factor_ref 0.0923
_reflns_number_gt 2335
_reflns_number_total 2531
_reflns_threshold_expression >2sigma(I)
_cod_data_source_file ic200586u_si_002_2.cif
_cod_data_source_block 2010src1082
_cod_original_cell_volume 1105.38(4)
_cod_database_code 4325352

loop_
_space_group_symop_id
_space_group_symop_operation_xyz
1 'x, y, z'
2 '-x+1/2, y+1/2, -z+1/2'
3 '-x, -y, -z'
4 'x-1/2, -y-1/2, z-1/2'

loop_
_atom_site_label
_atom_site_type_symbol
_atom_site_fract_x
_atom_site_fract_y
_atom_site_fract_z
_atom_site_U_iso_or_equiv
_atom_site_adp_type
_atom_site_occupancy
_atom_site_symmetry_multiplicity
_atom_site_calc_flag
_atom_site_refinement_flags
Zn1 Zn 0.58865(3) 0.419513(14) 0.58958(3) 0.01615(12) Uani 1 1 d .
Cl2 Cl 0.80989(8) 0.42024(3) 0.82339(7) 0.02167(15) Uani 1 1 d .
Cl3 Cl 0.34574(7) 0.50156(3) 0.60144(6) 0.01806(14) Uani 1 1 d .
Cl4 Cl 0.47965(8) 0.30446(3) 0.48637(6) 0.02123(15) Uani 1 1 d .
N8 N 0.5173(3) 0.27463(12) 0.0220(2) 0.0189(4) Uani 1 1 d .
N N 0.5130(3) 0.16945(11) -0.1139(2) 0.0183(4) Uani 1 1 d .
C2 C 0.5225(3) 0.24648(14) -0.1168(3) 0.0216(5) Uani 1 1 d .
H2 H 0.5315 0.2767 -0.2038 0.026 Uiso 1 1 calc R
C3 C 0.5049(3) 0.21253(14) 0.1167(3) 0.0206(5) Uani 1 1 d .
H3 H 0.4985 0.2155 0.2220 0.025 Uiso 1 1 calc R
C4 C 0.5133(3) 0.35773(14) 0.0636(3) 0.0235(5) Uani 1 1 d .
H4A H 0.6037 0.3868 0.0279 0.028 Uiso 1 1 calc R
H4B H 0.5491 0.3631 0.1814 0.028 Uiso 1 1 calc R
C5 C 0.5035(3) 0.14698(15) 0.0329(3) 0.0207(5) Uani 1 1 d .
H5 H 0.4972 0.0951 0.0680 0.025 Uiso 1 1 calc R
C6 C 0.3249(4) 0.39234(17) -0.0139(4) 0.0339(6) Uani 1 1 d .
H6A H 0.2960 0.3933 -0.1304 0.051 Uiso 1 1 calc R
H6B H 0.3228 0.4456 0.0254 0.051 Uiso 1 1 calc R
H6C H 0.2336 0.3606 0.0130 0.051 Uiso 1 1 calc R
C7 C 0.5244(4) 0.11654(16) -0.2400(3) 0.0263(5) Uani 1 1 d .
H7A H 0.6503 0.0970 -0.2131 0.039 Uiso 1 1 calc R
H7B H 0.4901 0.1445 -0.3422 0.039 Uiso 1 1 calc R
H7C H 0.4403 0.0726 -0.2490 0.039 Uiso 1 1 calc R

loop_
_atom_site_aniso_label
_atom_site_aniso_U_11
_atom_site_aniso_U_22
_atom_site_aniso_U_33
_atom_site_aniso_U_23
_atom_site_aniso_U_13
_atom_site_aniso_U_12
Zn1 0.02152(18) 0.01367(17) 0.01344(17) 0.00083(8) 0.00603(12) -0.00060(9)
Cl2 0.0244(3) 0.0240(3) 0.0145(3) 0.00021(19) 0.0034(2) 0.0035(2)
Cl3 0.0219(3) 0.0174(3) 0.0180(3) 0.00257(19) 0.0108(2) 0.00054(19)
Cl4 0.0300(3) 0.0156(3) 0.0182(3) -0.0023(2) 0.0082(2) -0.0036(2)
N8 0.0228(10) 0.0178(10) 0.0178(9) -0.0010(7) 0.0092(7) -0.0007(8)
N 0.0203(9) 0.0203(10) 0.0149(9) -0.0017(7) 0.0067(7) 0.0023(7)
C2 0.0298(12) 0.0208(12) 0.0172(11) 0.0014(9) 0.0117(9) 0.0006(9)
C3 0.0244(11) 0.0229(12) 0.0169(10) 0.0024(9) 0.0102(8) 0.0009(9)
C4 0.0298(13) 0.0191(12) 0.0236(11) -0.0041(9) 0.0116(10) -0.0031(10)
C5 0.0230(11) 0.0217(12) 0.0203(11) 0.0037(9) 0.0111(9) 0.0010(9)
C6 0.0371(15) 0.0244(14) 0.0412(15) -0.0044(12) 0.0144(12) 0.0068(12)
C7 0.0324(13) 0.0266(13) 0.0204(11) -0.0076(10) 0.0093(9) 0.0033(10)

loop_
_atom_type_symbol
_atom_type_description
_atom_type_scat_dispersion_real
_atom_type_scat_dispersion_imag
_atom_type_scat_source
C C 0.0033 0.0016 'International Tables Vol C Tables 4.2.6.8 and 6.1.1.4'
H H 0.0000 0.0000 'International Tables Vol C Tables 4.2.6.8 and 6.1.1.4'
N N 0.0061 0.0033 'International Tables Vol C Tables 4.2.6.8 and 6.1.1.4'
Cl Cl 0.1484 0.1585 'International Tables Vol C Tables 4.2.6.8 and 6.1.1.4'
Zn Zn 0.2839 1.4301 'International Tables Vol C Tables 4.2.6.8 and 6.1.1.4'

loop_
_geom_angle_atom_site_label_1
_geom_angle_atom_site_label_2
_geom_angle_atom_site_label_3
_geom_angle
_geom_angle_site_symmetry_1
_geom_angle_site_symmetry_3
Cl2 Zn1 Cl3 109.41(2) . .
Cl2 Zn1 Cl3 112.80(2) . 3_666
Cl2 Zn1 Cl4 117.46(2) . .
Cl3 Zn1 Cl3 92.968(19) 3_666 .
Cl4 Zn1 Cl3 110.41(2) . .
Cl4 Zn1 Cl3 111.08(2) . 3_666
Zn1 Cl3 Zn1 87.034(19) 3_666 .
C2 N8 C3 108.0(2) . .
C2 N8 C4 126.1(2) . .
C3 N8 C4 125.73(19) . .
C2 N C5 108.55(19) . .
C2 N C7 125.9(2) . .
C5 N C7 125.4(2) . .
N8 C2 H2 125.5 . .
N C2 N8 108.9(2) . .
N C2 H2 125.5 . .
N8 C3 H3 126.3 . .
C5 C3 N8 107.49(19) . .
C5 C3 H3 126.3 . .
N8 C4 H4A 109.4 . .
N8 C4 H4B 109.4 . .
N8 C4 C6 111.3(2) . .
H4A C4 H4B 108.0 . .
C6 C4 H4A 109.4 . .
C6 C4 H4B 109.4 . .
N C5 H5 126.5 . .
C3 C5 N 107.0(2) . .
C3 C5 H5 126.5 . .
C4 C6 H6A 109.5 . .
C4 C6 H6B 109.5 . .
C4 C6 H6C 109.5 . .
H6A C6 H6B 109.5 . .
H6A C6 H6C 109.5 . .
H6B C6 H6C 109.5 . .
N C7 H7A 109.5 . .
N C7 H7B 109.5 . .
N C7 H7C 109.5 . .
H7A C7 H7B 109.5 . .
H7A C7 H7C 109.5 . .
H7B C7 H7C 109.5 . .

loop_
_geom_bond_atom_site_label_1
_geom_bond_atom_site_label_2
_geom_bond_distance
_geom_bond_site_symmetry_2
Zn1 Cl2 2.2021(6) .
Zn1 Cl3 2.3746(6) .
Zn1 Cl3 2.3486(5) 3_666
Zn1 Cl4 2.2204(6) .
Cl3 Zn1 2.3486(5) 3_666
N8 C2 1.333(3) .
N8 C3 1.379(3) .
N8 C4 1.476(3) .
N C2 1.325(3) .
N C5 1.379(3) .
N C7 1.464(3) .
C2 H2 0.9500 .
C3 H3 0.9500 .
C3 C5 1.346(3) .
C4 H4A 0.9900 .
C4 H4B 0.9900 .
C4 C6 1.508(4) .
C5 H5 0.9500 .
C6 H6A 0.9800 .
C6 H6B 0.9800 .
C6 H6C 0.9800 .
C7 H7A 0.9800 .
C7 H7B 0.9800 .
C7 H7C 0.9800 .
